data_7058809
loop_
_publ_author_name
'Lu, Borong'
'Li, Shaobin'
'Zhang, Xiaozhou'
'Zhang, Deqing'
'Fan, Linlin'
'Yan, Eryun'
'Zhang, Yongjuan'
'Yu, Liang'

_publ_section_title
;
 A novel polyoxometalate-based metal--organic nanotube framework templated
 by twin-Dawson clusters: synthesis, structure and bifunctional
 electrocatalytic properties
;
_journal_issue 39
_journal_name_full 'New Journal of Chemistry'
_journal_page_first 15804
_journal_paper_doi 10.1039/C9NJ02004G
_journal_volume 43
_journal_year 2019
_chemical_formula_moiety 'C12 H56.23 As1.73 Cu8 N18 O85.25 P2 W16.27'
_chemical_formula_sum 'C12 H56.23 As1.73 Cu8 N18 O85.25 P2 W16.27'
_chemical_formula_weight 5508.08
_space_group_crystal_system monoclinic
_space_group_IT_number 14
_space_group_name_Hall '-P 2ybc'
_space_group_name_H-M_alt 'P 1 21/c 1'
_symmetry_space_group_name_Hall '-P 2ybc'
_symmetry_space_group_name_H-M 'P 1 21/c 1'
_atom_sites_solution_hydrogens geom
_audit_block_doi 10.5517/ccdc.csd.cc2192hy
_audit_creation_method SHELXL-2018/3
_audit_update_record
;
2019-09-03 deposited with the CCDC.    2019-09-05 downloaded from the CCDC.
;
_cell_angle_alpha 90
_cell_angle_beta 97.799(5)
_cell_angle_gamma 90
_cell_formula_units_Z 4
_cell_length_a 18.478(5)
_cell_length_b 14.872(5)
_cell_length_c 33.155(5)
_cell_measurement_reflns_used 3287
_cell_measurement_temperature 293(2)
_cell_measurement_theta_max 24.60
_cell_measurement_theta_min 2.31
_cell_volume 9027(4)
_computing_cell_refinement 'Bruker SMART'
_computing_data_collection 'Bruker SMART'
_computing_data_reduction 'Bruker SAINT'
_computing_molecular_graphics 'Bruker SHELXTL'
_computing_publication_material 'Bruker SHELXTL'
_computing_structure_refinement 'SHELXL-2018/3 (Sheldrick, 2018)'
_computing_structure_solution 'Bruker SHELXTL'
_diffrn_ambient_temperature 293(2)
_diffrn_measured_fraction_theta_full 0.998
_diffrn_measured_fraction_theta_max 0.998
_diffrn_measurement_device_type 'CCD area detector'
_diffrn_measurement_method 'phi and omega scans'
_diffrn_radiation_type MoK\a
_diffrn_radiation_wavelength 0.71069
_diffrn_reflns_av_R_equivalents 0.1044
_diffrn_reflns_av_unetI/netI 0.1111
_diffrn_reflns_Laue_measured_fraction_full 0.998
_diffrn_reflns_Laue_measured_fraction_max 0.998
_diffrn_reflns_limit_h_max 22
_diffrn_reflns_limit_h_min -21
_diffrn_reflns_limit_k_max 17
_diffrn_reflns_limit_k_min -17
_diffrn_reflns_limit_l_max 39
_diffrn_reflns_limit_l_min -35
_diffrn_reflns_number 51189
_diffrn_reflns_point_group_measured_fraction_full 0.998
_diffrn_reflns_point_group_measured_fraction_max 0.998
_diffrn_reflns_theta_full 25.080
_diffrn_reflns_theta_max 25.080
_diffrn_reflns_theta_min 1.112
_diffrn_source 'sealed tube'
_exptl_absorpt_coefficient_mu 23.269
_exptl_absorpt_correction_T_max 0.546
_exptl_absorpt_correction_T_min 0.417
_exptl_absorpt_correction_type multi-scan
_exptl_crystal_colour green
_exptl_crystal_density_diffrn 4.020
_exptl_crystal_description block
_exptl_crystal_F_000 9660.8
_exptl_crystal_size_max 0.038
_exptl_crystal_size_mid 0.032
_exptl_crystal_size_min 0.026
_refine_diff_density_max 1.984
_refine_diff_density_min -1.829
_refine_diff_density_rms 0.401
_refine_ls_extinction_method none
_refine_ls_goodness_of_fit_ref 0.973
_refine_ls_hydrogen_treatment constr
_refine_ls_matrix_type full
_refine_ls_number_parameters 1290
_refine_ls_number_reflns 16015
_refine_ls_number_restraints 2280
_refine_ls_restrained_S_all 0.913
_refine_ls_R_factor_all 0.1001
_refine_ls_R_factor_gt 0.0484
_refine_ls_shift/su_max 0.016
_refine_ls_shift/su_mean 0.000
_refine_ls_structure_factor_coef Fsqd
_refine_ls_weighting_details 'w=1/[\s^2^(Fo^2^)+(0.0313P)^2^] where P=(Fo^2^+2Fc^2^)/3'
_refine_ls_weighting_scheme calc
_refine_ls_wR_factor_gt 0.0871
_refine_ls_wR_factor_ref 0.1027
_reflns_Friedel_coverage 0.000
_reflns_number_gt 10053
_reflns_number_total 16043
_reflns_threshold_expression 'I > 2\s(I)'
_cod_data_source_file c9nj02004g2.cif
_cod_data_source_block 1
_cod_depositor_comments 'Adding full bibliography for 7058809.cif.'
_cod_database_code 7058809
_shelx_shelxl_version_number 2018/3
_shelx_space_group_comment
;
The symmetry employed for this shelxl refinement is uniquely defined
by the following loop, which should always be used as a source of
symmetry information in preference to the above space-group names.
They are only intended as comments.
;

loop_
_space_group_symop_operation_xyz
'x, y, z'
'-x, y+1/2, -z+1/2'
'-x, -y, -z'
'x, -y-1/2, z-1/2'

loop_
_atom_site_label
_atom_site_type_symbol
_atom_site_fract_x
_atom_site_fract_y
_atom_site_fract_z
_atom_site_U_iso_or_equiv
_atom_site_adp_type
_atom_site_occupancy
_atom_site_site_symmetry_order
_atom_site_calc_flag
_atom_site_refinement_flags_posn
_atom_site_refinement_flags_adp
_atom_site_refinement_flags_occupancy
_atom_site_disorder_assembly
_atom_site_disorder_group
W16 W 0.41895(6) 0.83335(7) 0.77705(3) 0.0171(4) Uani 0.673(5) 1 d . . P . .
As16 As 0.41895(6) 0.83335(7) 0.77705(3) 0.0171(4) Uani 0.327(5) 1 d . . P . .
W10 W 0.30745(4) 0.64387(5) 0.80529(2) 0.01619(19) Uani 1 1 d . . . . .
W17 W 0.52575(5) 0.81788(6) 0.86717(3) 0.0149(4) Uani 0.698(5) 1 d . . P . .
As17 As 0.52575(5) 0.81788(6) 0.86717(3) 0.0149(4) Uani 0.302(5) 1 d . . P . .
W4 W 0.14805(5) 0.57208(5) 0.85779(2) 0.0174(2) Uani 1 1 d . . . . .
W18 W 0.44308(4) 1.01377(5) 0.83909(2) 0.0186(2) Uani 1 1 d . . . . .
W11 W 0.41064(4) 0.63220(5) 0.89594(2) 0.01272(18) Uani 1 1 d . . . . .
W8 W 0.08253(4) 0.96482(5) 0.88786(3) 0.0205(2) Uani 1 1 d . . . . .
W12 W 0.44256(4) 0.82827(5) 0.96224(2) 0.01561(19) Uani 1 1 d . . . . .
W15 W 0.21888(5) 0.85601(5) 0.77383(2) 0.0205(2) Uani 1 1 d . . . . .
W7 W 0.19777(4) 0.95115(5) 0.98533(2) 0.0178(2) Uani 1 1 d . . . . .
W6 W 0.28176(4) 0.75767(5) 1.01339(2) 0.01432(19) Uani 1 1 d . . . . .
W13 W 0.35738(4) 1.02087(5) 0.93423(2) 0.01542(19) Uani 1 1 d . . . . .
W14 W 0.24191(4) 1.03315(5) 0.83546(2) 0.0175(2) Uani 1 1 d . . . . .
W1 W -0.00363(5) 0.65685(6) 0.90963(3) 0.0206(4) Uani 0.803(5) 1 d . . P . .
As1 As -0.00363(5) 0.65685(6) 0.90963(3) 0.0206(4) Uani 0.197(5) 1 d . . P . .
W2 W 0.02011(6) 0.83609(8) 0.97021(4) 0.0216(5) Uani 0.470(5) 1 d . . P . .
As2 As 0.02011(6) 0.83609(8) 0.97021(4) 0.0216(5) Uani 0.530(5) 1 d . . P . .
W9 W 0.06018(4) 0.78710(5) 0.82669(2) 0.01564(19) Uani 1 1 d . . . . .
W3 W 0.10169(6) 0.64292(7) 0.99971(3) 0.0168(4) Uani 0.629(5) 1 d . . P . .
As3 As 0.10169(6) 0.64292(7) 0.99971(3) 0.0168(4) Uani 0.371(5) 1 d . . P . .
W5 W 0.25230(4) 0.55987(5) 0.94795(2) 0.01629(19) Uani 1 1 d . . . . .
Cu1 Cu 0.51831(12) 0.44659(15) 0.88757(7) 0.0176(6) Uani 1 1 d . . . . .
Cu3 Cu 0.68168(12) 0.35907(15) 0.87701(7) 0.0174(6) Uani 1 1 d . . . . .
Cu4 Cu -0.04533(13) 0.75752(17) 0.72605(7) 0.0245(6) Uani 1 1 d . . . . .
Cu2 Cu 0.52679(12) 1.23621(14) 0.84996(7) 0.0146(5) Uani 1 1 d . . . . .
Cu7 Cu 0.22895(12) 0.53282(14) 0.70626(7) 0.0160(5) Uani 1 1 d . . . . .
Cu6 Cu 0.20330(11) 1.28729(14) 0.84182(6) 0.0116(5) Uani 1 1 d . . . . .
Cu8 Cu 0.74417(13) 0.69011(16) 0.97954(7) 0.0196(6) Uani 1 1 d . . . . .
Cu5A Cu 0.0409(3) 1.2180(3) 0.87331(17) 0.0190(12) Uani 0.7 1 d . U P A 1
P1 P 0.3362(2) 0.8381(3) 0.86694(14) 0.0067(10) Uani 1 1 d . U . . .
P2 P 0.1652(2) 0.7629(3) 0.92097(14) 0.0086(10) Uani 1 1 d . U . . .
O14 O 0.1670(6) 0.5716(8) 0.9717(4) 0.015(2) Uani 1 1 d . U . . .
O60 O 0.0229(6) 0.6007(8) 0.9623(4) 0.017(3) Uani 1 1 d . U . . .
O1 O -0.0824(7) 0.6021(9) 0.8932(4) 0.026(3) Uani 1 1 d . . . . .
O2 O -0.0421(6) 0.7550(8) 0.9391(4) 0.017(3) Uani 1 1 d . U . . .
O15 O 0.1871(6) 0.7103(8) 1.0195(3) 0.013(2) Uani 1 1 d . . . . .
O7 O 0.0049(6) 0.7356(8) 0.8659(3) 0.016(2) Uani 1 1 d . U . . .
O6 O 0.0678(6) 0.5847(7) 0.8876(3) 0.015(2) Uani 1 1 d . . . . .
O8 O 0.0282(6) 0.9036(8) 0.9232(4) 0.018(3) Uani 1 1 d . . . . .
O9 O 0.0320(6) 0.9034(8) 0.8417(4) 0.017(3) Uani 1 1 d . U . . .
O62 O 0.1551(6) 0.9840(8) 0.9317(4) 0.014(2) Uani 1 1 d . U . . .
O32 O 0.3609(6) 0.8086(7) 0.9926(3) 0.010(2) Uani 1 1 d . U . . .
O19 O 0.2873(7) 0.4652(8) 0.9718(4) 0.026(3) Uani 1 1 d . U . . .
O18 O 0.1990(6) 0.5019(7) 0.9011(3) 0.012(2) Uani 1 1 d . U . . .
O21 O 0.1117(6) 0.6787(7) 0.8299(3) 0.012(2) Uani 1 1 d . U . . .
O28 O 0.2347(6) 0.5920(7) 0.8353(3) 0.012(2) Uani 1 1 d . U . . .
O12 O 0.2188(6) 0.8133(7) 0.9529(3) 0.011(2) Uani 1 1 d . U . . .
O20 O 0.2934(6) 0.6510(7) 0.9819(3) 0.011(2) Uani 1 1 d . U . . .
O29 O 0.3279(6) 0.5816(7) 0.9141(3) 0.013(2) Uani 1 1 d . U . . .
O37 O 0.3808(6) 0.5860(8) 0.8426(3) 0.014(2) Uani 1 1 d . U . . .
O48 O 0.3812(7) 0.7195(8) 0.7887(4) 0.020(3) Uani 1 1 d . U . . .
O39 O 0.4813(6) 0.7040(8) 0.8737(3) 0.014(2) Uani 1 1 d . U . . .
O47 O 0.5014(7) 0.8454(8) 0.9197(4) 0.017(3) Uani 1 1 d . U . . .
O56 O 0.4034(6) 0.8657(7) 0.8459(3) 0.012(2) Uani 1 1 d . U . . .
O54 O 0.6160(7) 0.7945(8) 0.8771(4) 0.020(3) Uani 1 1 d . U . . .
O52 O 0.5277(6) 0.9447(8) 0.8582(4) 0.015(3) Uani 1 1 d . . . . .
O59 O 0.4438(6) 0.9584(7) 0.7874(3) 0.011(2) Uani 1 1 d . U . . .
O58 O 0.3181(6) 0.8681(8) 0.7653(3) 0.015(2) Uani 1 1 d . U . . .
O26 O 0.1800(7) 0.8499(8) 0.7248(4) 0.023(3) Uani 1 1 d . . . . .
O36 O 0.2133(6) 0.9820(8) 0.7833(3) 0.014(2) Uani 1 1 d . U . . .
O61 O -0.0011(6) 0.7678(8) 0.7841(3) 0.014(3) Uani 1 1 d . U . . .
O24 O 0.0379(7) 1.0635(8) 0.8854(4) 0.024(3) Uani 1 1 d . U . . .
O43 O 0.4223(6) 0.7098(7) 0.9395(3) 0.011(2) Uani 1 1 d . U . . .
O40 O 0.3310(6) 0.7337(7) 0.8649(3) 0.014(2) Uani 1 1 d . . . . .
O42 O 0.3486(6) 0.8706(7) 0.9108(3) 0.010(2) Uani 1 1 d . U . . .
O45 O 0.4333(6) 0.9559(7) 0.9674(3) 0.009(2) Uani 1 1 d . U . . .
O11 O 0.1384(6) 0.8243(8) 0.8851(3) 0.013(2) Uani 1 1 d . U . . .
O41 O 0.2684(6) 0.8808(7) 0.8423(3) 0.011(2) Uani 1 1 d . U . . .
O38 O 0.2990(7) 0.5711(8) 0.7653(4) 0.018(3) Uani 1 1 d . U . . .
O57 O 0.4685(6) 0.5421(8) 0.9123(4) 0.016(3) Uani 1 1 d . U . . .
O30 O 0.1325(6) 0.8386(8) 0.7995(3) 0.014(2) Uani 1 1 d . U . . .
O35 O 0.2834(6) 1.0388(7) 0.8902(3) 0.014(2) Uani 1 1 d . U . . .
N10 N 0.6970(8) 0.6010(9) 0.9384(4) 0.013(3) Uani 1 1 d . U . . .
O17 O 0.1116(7) 0.4885(8) 0.8260(4) 0.018(3) Uani 1 1 d . U . . .
O22 O 0.2491(6) 0.8755(8) 1.0254(4) 0.016(3) Uani 1 1 d . . . . .
O27 O 0.2400(6) 0.7340(8) 0.7863(3) 0.013(2) Uani 1 1 d . . . . .
O23 O 0.1915(7) 1.0444(8) 1.0134(4) 0.021(3) Uani 1 1 d . U . . .
O31 O 0.1533(6) 1.0019(7) 0.8520(3) 0.013(2) Uani 1 1 d . U . . .
O13 O 0.2001(6) 0.6760(7) 0.9064(3) 0.009(2) Uani 1 1 d . U . . .
O33 O 0.2896(6) 0.9813(8) 0.9671(3) 0.016(2) Uani 1 1 d . U . . .
O44 O 0.3721(6) 1.1274(8) 0.9524(3) 0.013(3) Uani 1 1 d . U . . .
O10 O 0.1089(7) 0.8951(8) 0.9915(4) 0.019(3) Uani 1 1 d . U . . .
O51 O 0.4822(7) 1.1173(8) 0.8305(4) 0.017(3) Uani 1 1 d . U . . .
O49 O 0.4242(6) 1.0270(7) 0.8930(3) 0.013(2) Uani 1 1 d . . . . .
O50 O 0.3427(6) 1.0378(8) 0.8245(3) 0.014(2) Uani 1 1 d . U . . .
O46 O 0.5113(6) 0.8033(8) 1.0008(4) 0.018(3) Uani 1 1 d . U . . .
O4 O 0.0430(6) 0.7420(8) 1.0098(3) 0.016(3) Uani 1 1 d . U . . .
O55 O 0.4430(7) 0.8199(9) 0.7293(4) 0.027(3) Uani 1 1 d . . . . .
O5W O 0.5269(8) 1.1914(9) 0.9167(4) 0.031(4) Uani 1 1 d . . . . .
O63 O 0.5722(6) 0.3589(7) 0.8596(3) 0.012(3) Uani 1 1 d . U . . .
O16 O 0.0972(6) 0.7364(7) 0.9416(3) 0.011(2) Uani 1 1 d . U . . .
O9W O 0.5433(8) 0.3688(10) 0.9506(4) 0.043(4) Uani 1 1 d . . . . .
O25 O 0.3243(7) 0.7277(8) 1.0606(4) 0.020(3) Uani 1 1 d . . . . .
O34 O 0.2244(6) 1.1423(8) 0.8236(4) 0.019(3) Uani 1 1 d . U . . .
O53 O 0.5088(6) 0.8041(8) 0.8099(4) 0.016(3) Uani 1 1 d . U . . .
O3 O -0.0411(7) 0.8927(9) 0.9927(4) 0.029(3) Uani 1 1 d . U . . .
O5 O 0.0928(7) 0.5797(8) 1.0408(4) 0.022(3) Uani 1 1 d . U . . .
O8W O 0.7911(7) 0.3481(9) 0.8937(4) 0.032(4) Uani 1 1 d . U . . .
N18 N 0.1346(8) 0.6072(10) 0.7022(5) 0.018(3) Uani 1 1 d . U . . .
N17 N -0.1929(8) 0.9378(10) 0.7624(4) 0.014(3) Uani 1 1 d . U . . .
O6W O 0.8437(7) 0.6438(10) 0.9723(4) 0.036(4) Uani 1 1 d . . . . .
O7W O 0.6450(7) 0.7305(10) 0.9890(4) 0.042(4) Uani 1 1 d . U . . .
N16 N 0.2832(9) 0.6237(10) 0.6816(5) 0.021(3) Uani 1 1 d . U . . .
N8 N 0.6111(8) 0.5147(10) 0.9046(4) 0.015(3) Uani 1 1 d . U . . .
N9 N 0.6760(8) 0.4716(10) 0.9061(4) 0.014(3) Uani 1 1 d . U . . .
N15 N 0.7841(8) 0.7404(10) 1.0332(4) 0.016(3) Uani 1 1 d . U . . .
N2 N -0.1894(8) 0.8372(9) 0.7123(4) 0.014(3) Uani 1 1 d . U . . .
N14 N 0.4260(8) 0.3756(10) 0.8695(4) 0.016(3) Uani 1 1 d . U . . .
N12 N 0.6216(8) 1.1946(10) 0.8398(4) 0.014(3) Uani 1 1 d . U . . .
N7 N 0.1949(8) 1.2644(9) 0.8990(4) 0.012(3) Uani 1 1 d . U . . .
N21 N 0.3132(8) 0.3176(9) 0.8514(4) 0.013(3) Uani 1 1 d . U . . .
N13 N 0.4304(8) 0.2899(9) 0.8522(4) 0.014(3) Uani 1 1 d . U . . .
C7 C 0.0954(11) 0.6297(15) 0.6662(6) 0.034(5) Uani 1 1 d . U . . .
H7 H 0.108230 0.611590 0.641299 0.040 Uiso 1 1 calc R U . . .
N1 N -0.1242(8) 0.8338(10) 0.7378(5) 0.019(3) Uani 1 1 d . U . . .
N4 N 0.0378(8) 0.6900(10) 0.7103(5) 0.020(3) Uani 1 1 d . U . . .
C1 C -0.1264(11) 0.8931(13) 0.7661(6) 0.027(5) Uani 1 1 d . . . . .
H1 H -0.087843 0.904537 0.786516 0.032 Uiso 1 1 calc R U . . .
C10 C 0.0947(10) 0.6489(12) 0.7284(6) 0.019(4) Uani 1 1 d . U . . .
H10 H 0.107174 0.647894 0.756562 0.023 Uiso 1 1 calc R U . . .
C3 C 0.3527(10) 0.3880(12) 0.8685(5) 0.014(4) Uani 1 1 d . U . . .
H3 H 0.331990 0.439071 0.878488 0.017 Uiso 1 1 calc R U . . .
C4 C 0.3668(10) 0.2616(12) 0.8429(5) 0.016(4) Uani 1 1 d . U . . .
H4 H 0.356831 0.205548 0.830960 0.019 Uiso 1 1 calc R U . . .
C2 C -0.2278(10) 0.8989(11) 0.7273(5) 0.012(3) Uani 1 1 d . U . . .
H2 H -0.274475 0.915216 0.715455 0.014 Uiso 1 1 calc R U . . .
C11 C 0.2634(11) 0.7049(13) 0.6661(6) 0.024(4) Uani 1 1 d . U . . .
H11 H 0.216790 0.729029 0.665143 0.029 Uiso 1 1 calc R U . . .
N11 N 0.3187(8) 0.7461(10) 0.6524(4) 0.018(3) Uani 1 1 d . U . . .
N5 N 0.0374(9) 0.6795(12) 0.6695(5) 0.033(4) Uani 1 1 d . U . . .
O64 O 0.0961(7) 1.2547(11) 0.8300(4) 0.042(4) Uani 1 1 d . U . . .
O11W O 0.6986(10) 0.4466(12) 0.8183(5) 0.062(5) Uani 1 1 d . . . . .
O4W O 0.7595(11) 0.8048(11) 0.9379(5) 0.066(5) Uani 1 1 d . . . . .
C6 C 0.8514(11) 0.7760(13) 1.0470(6) 0.028(5) Uani 1 1 d . U . . .
H6 H 0.883717 0.799604 1.030614 0.033 Uiso 1 1 calc R U . . .
C5 C 0.7583(10) 0.7189(12) 1.0676(6) 0.019(4) Uani 1 1 d . U . . .
H5 H 0.712048 0.694551 1.068164 0.022 Uiso 1 1 calc R U . . .
C8 C 0.6258(11) 0.5924(13) 0.9245(6) 0.023(4) Uani 1 1 d . U . . .
H8 H 0.590745 0.635234 0.928306 0.028 Uiso 1 1 calc R U . . .
N6 N 0.1363(9) 1.2284(10) 0.9122(5) 0.023(3) Uani 1 1 d . U . . .
C9 C 0.7288(10) 0.5261(12) 0.9274(6) 0.021(4) Uani 1 1 d . U . . .
H9 H 0.778259 0.512546 0.933208 0.025 Uiso 1 1 calc R U . . .
O1W O 0.2891(12) 0.4405(11) 0.6817(6) 0.084(6) Uani 1 1 d . U . . .
C12 C 0.6446(11) 1.1199(12) 0.8235(6) 0.023(5) Uani 1 1 d . U . . .
H12 H 0.614858 1.070434 0.816380 0.027 Uiso 1 1 calc R U . . .
O2W O 0.5042(13) 0.5116(18) 0.8101(7) 0.126(10) Uani 1 1 d . . . . .
O3WB O -0.0261(12) 1.2081(17) 0.9159(6) 0.028(5) Uani 0.6 1 d . U P A 1
O12W O 0.5879(8) 1.0258(10) 0.9442(4) 0.042(4) Uani 1 1 d . . . . .
O10W O 0.0219(12) 0.9095(19) 0.7165(9) 0.146(12) Uani 1 1 d . . . . .
O13W O 0.0933(13) 1.1117(17) 0.7519(8) 0.130(10) Uani 1 1 d . . . . .
O14W O 0.0167(18) 1.374(2) 0.8751(10) 0.028(6) Uani 0.4 1 d . U P . .
Cu5B Cu 0.0573(8) 1.1852(9) 0.8704(5) 0.0190(12) Uani 0.3 1 d . U P A 2
O0AA O 0.0735(9) 0.4151(11) 0.9573(5) 0.052(5) Uiso 1 1 d . . . . .
O1AA O 0.1218(11) 0.9434(14) 0.6457(6) 0.090(7) Uiso 1 1 d . . . . .
O2AA O 0.7077(10) 0.9923(13) 0.9006(6) 0.075(6) Uiso 1 1 d . . . . .
O3AA O 0.1021(16) 0.958(2) 1.0763(7) 0.159(13) Uani 1 1 d . . . . .
O4AA O 0.5646(13) 0.5864(15) 1.0035(7) 0.109(8) Uiso 1 1 d . . . . .
O5AA O 0.180(3) 1.133(3) 0.6887(15) 0.121(18) Uiso 0.5 1 d . . P . .
O6AA O -0.152(3) 0.808(4) 0.8647(16) 0.129(19) Uiso 0.5 1 d . . P . .
O3WA O -0.016(2) 1.274(3) 0.9055(12) 0.041(11) Uiso 0.4 1 d . . P A 2
O7AA O 0.372(3) 1.081(3) 0.7262(15) 0.060(15) Uiso 0.35 1 d . . P . .
O1A O 0.354(7) 0.252(9) 0.728(4) 0.19(6) Uiso 0.25 1 d . . P B 2
O0BA O -0.129(3) 0.893(3) 0.8699(14) 0.108(16) Uiso 0.5 1 d . . P . .
O9AA O -0.241(5) 0.763(6) 0.842(3) 0.10(3) Uiso 0.25 1 d . . P . .
O1B O 0.403(2) 0.396(3) 0.7541(11) 0.077(12) Uiso 0.5 1 d . . P C 1

loop_
_atom_site_aniso_label
_atom_site_aniso_U_11
_atom_site_aniso_U_22
_atom_site_aniso_U_33
_atom_site_aniso_U_23
_atom_site_aniso_U_13
_atom_site_aniso_U_12
W16 0.0210(7) 0.0184(6) 0.0122(6) -0.0021(4) 0.0032(4) -0.0050(5)
As16 0.0210(7) 0.0184(6) 0.0122(6) -0.0021(4) 0.0032(4) -0.0050(5)
W10 0.0212(5) 0.0131(4) 0.0130(5) -0.0036(3) -0.0022(3) -0.0026(3)
W17 0.0117(6) 0.0161(6) 0.0167(6) 0.0001(4) 0.0012(4) -0.0006(4)
As17 0.0117(6) 0.0161(6) 0.0167(6) 0.0001(4) 0.0012(4) -0.0006(4)
W4 0.0229(5) 0.0131(4) 0.0150(5) -0.0026(4) -0.0023(4) -0.0042(4)
W18 0.0203(5) 0.0126(4) 0.0224(5) -0.0004(4) 0.0008(4) -0.0048(4)
W11 0.0150(4) 0.0093(4) 0.0130(4) -0.0025(3) -0.0013(3) 0.0029(3)
W8 0.0155(5) 0.0118(4) 0.0313(5) 0.0006(4) -0.0069(4) 0.0013(3)
W12 0.0161(5) 0.0142(4) 0.0150(5) -0.0020(3) -0.0035(3) 0.0006(3)
W15 0.0233(5) 0.0199(5) 0.0166(5) 0.0024(4) -0.0037(4) -0.0024(4)
W7 0.0180(5) 0.0146(4) 0.0200(5) -0.0048(4) -0.0004(4) 0.0016(3)
W6 0.0155(4) 0.0156(4) 0.0107(4) -0.0016(3) -0.0024(3) 0.0007(3)
W13 0.0160(5) 0.0104(4) 0.0183(5) -0.0045(3) -0.0033(3) -0.0003(3)
W14 0.0195(5) 0.0091(4) 0.0213(5) 0.0037(3) -0.0065(4) -0.0021(3)
W1 0.0158(6) 0.0252(6) 0.0205(6) 0.0005(4) 0.0013(4) -0.0067(4)
As1 0.0158(6) 0.0252(6) 0.0205(6) 0.0005(4) 0.0013(4) -0.0067(4)
W2 0.0154(8) 0.0183(7) 0.0318(9) -0.0006(6) 0.0054(6) 0.0016(5)
As2 0.0154(8) 0.0183(7) 0.0318(9) -0.0006(6) 0.0054(6) 0.0016(5)
W9 0.0138(4) 0.0188(4) 0.0122(4) -0.0007(4) -0.0060(3) 0.0010(3)
W3 0.0179(7) 0.0176(6) 0.0149(7) 0.0016(5) 0.0019(4) -0.0028(5)
As3 0.0179(7) 0.0176(6) 0.0149(7) 0.0016(5) 0.0019(4) -0.0028(5)
W5 0.0196(5) 0.0109(4) 0.0177(5) 0.0007(3) 0.0003(3) 0.0020(3)
Cu1 0.0118(13) 0.0128(12) 0.0278(15) -0.0098(11) 0.0015(10) -0.0004(10)
Cu3 0.0104(13) 0.0148(12) 0.0266(15) -0.0146(11) 0.0012(10) -0.0006(10)
Cu4 0.0216(15) 0.0396(16) 0.0100(14) -0.0113(12) -0.0060(10) 0.0193(12)
Cu2 0.0097(12) 0.0080(11) 0.0266(14) -0.0056(10) 0.0037(10) 0.0007(10)
Cu7 0.0130(13) 0.0120(12) 0.0240(14) 0.0070(10) 0.0066(10) 0.0015(10)
Cu6 0.0103(12) 0.0151(12) 0.0085(12) 0.0010(10) -0.0017(9) -0.0030(10)
Cu8 0.0178(14) 0.0216(13) 0.0177(14) -0.0100(11) -0.0031(10) 0.0003(11)
Cu5A 0.014(3) 0.030(4) 0.0114(17) 0.004(3) -0.0054(18) -0.013(2)
P1 0.0066(12) 0.0066(12) 0.0070(12) 0.0001(9) 0.0009(9) 0.0004(9)
P2 0.0083(13) 0.0087(13) 0.0085(13) 0.0003(9) 0.0005(9) 0.0006(9)
O14 0.015(3) 0.015(3) 0.015(3) 0.0000(10) 0.0018(11) -0.0003(10)
O60 0.015(5) 0.012(5) 0.022(5) 0.000(4) -0.001(4) -0.004(4)
O1 0.024(7) 0.028(7) 0.027(8) 0.002(6) 0.010(5) -0.004(6)
O2 0.011(5) 0.023(5) 0.019(5) 0.004(4) 0.006(4) -0.002(4)
O15 0.014(5) 0.014(6) 0.012(6) 0.004(5) 0.004(4) 0.006(5)
O7 0.014(5) 0.018(5) 0.015(5) -0.002(4) -0.001(4) -0.005(4)
O6 0.019(6) 0.008(6) 0.018(7) 0.001(4) 0.006(5) -0.002(5)
O8 0.012(6) 0.019(6) 0.023(6) 0.003(5) 0.001(4) 0.003(5)
O9 0.017(5) 0.019(5) 0.014(5) 0.003(4) -0.001(4) 0.002(4)
O62 0.012(5) 0.010(5) 0.022(5) 0.000(4) 0.005(4) 0.000(4)
O32 0.010(2) 0.010(2) 0.010(2) 0.0000(10) 0.0010(11) 0.0001(10)
O19 0.030(8) 0.025(6) 0.025(7) 0.015(6) 0.008(6) 0.007(6)
O18 0.019(5) 0.006(5) 0.012(5) 0.000(4) 0.003(4) -0.004(4)
O21 0.012(2) 0.012(2) 0.011(2) 0.0002(10) 0.0013(10) -0.0005(10)
O28 0.012(2) 0.012(3) 0.012(3) -0.0001(10) 0.0013(11) -0.0001(10)
O12 0.011(2) 0.011(2) 0.011(2) -0.0001(10) 0.0016(10) 0.0004(10)
O20 0.007(5) 0.014(5) 0.011(5) -0.001(4) 0.003(4) 0.002(4)
O29 0.015(5) 0.011(5) 0.013(5) -0.005(4) 0.004(4) -0.001(4)
O37 0.014(3) 0.014(3) 0.014(3) -0.0003(10) 0.0019(10) 0.0000(10)
O48 0.021(5) 0.016(5) 0.023(6) -0.004(4) 0.001(5) -0.002(4)
O39 0.013(5) 0.013(5) 0.016(6) 0.002(4) 0.003(4) 0.001(4)
O47 0.017(3) 0.017(3) 0.018(3) 0.0001(10) 0.0023(11) -0.0002(10)
O56 0.014(4) 0.012(5) 0.011(5) 0.000(4) 0.007(4) 0.000(4)
O54 0.016(5) 0.022(6) 0.024(6) 0.001(5) 0.006(4) 0.004(4)
O52 0.014(6) 0.012(6) 0.020(6) -0.003(5) 0.004(5) 0.001(4)
O59 0.011(3) 0.011(3) 0.011(3) 0.0000(10) 0.0014(11) -0.0002(10)
O58 0.016(5) 0.015(5) 0.015(5) 0.002(5) 0.009(4) -0.002(4)
O26 0.034(8) 0.024(7) 0.009(6) 0.003(5) -0.002(5) -0.010(6)
O36 0.014(3) 0.014(3) 0.015(3) 0.0005(10) 0.0018(11) 0.0000(10)
O61 0.014(3) 0.015(3) 0.014(3) 0.0004(10) 0.0019(11) -0.0002(10)
O24 0.016(6) 0.020(5) 0.036(7) 0.007(5) 0.003(5) 0.004(4)
O43 0.011(2) 0.011(2) 0.011(2) 0.0001(10) 0.0010(10) 0.0002(10)
O40 0.014(6) 0.009(4) 0.017(6) 0.002(4) -0.005(5) 0.000(4)
O42 0.010(2) 0.010(2) 0.010(2) -0.0001(10) 0.0013(10) 0.0000(10)
O45 0.009(2) 0.009(2) 0.009(2) -0.0002(10) 0.0009(10) -0.0001(10)
O11 0.013(2) 0.014(2) 0.013(2) 0.0007(10) 0.0015(10) 0.0000(10)
O41 0.011(2) 0.011(2) 0.011(2) 0.0002(10) 0.0012(10) 0.0000(10)
O38 0.017(6) 0.018(5) 0.017(5) -0.003(5) -0.001(4) -0.004(5)
O57 0.015(5) 0.010(5) 0.024(6) -0.004(4) 0.002(4) 0.001(4)
O30 0.014(3) 0.014(3) 0.014(3) 0.0002(10) 0.0017(11) -0.0002(10)
O35 0.018(5) 0.007(5) 0.016(5) -0.001(4) -0.001(4) 0.000(4)
N10 0.013(3) 0.012(3) 0.013(3) 0.0000(10) 0.0016(11) 0.0000(10)
O17 0.024(7) 0.017(6) 0.016(6) -0.007(5) 0.009(5) -0.010(5)
O22 0.017(6) 0.013(6) 0.018(6) -0.001(5) 0.006(5) 0.001(5)
O27 0.015(6) 0.013(5) 0.010(6) 0.001(4) -0.001(5) -0.002(4)
O23 0.018(7) 0.025(6) 0.019(7) -0.004(5) 0.001(5) 0.004(5)
O31 0.013(3) 0.013(3) 0.013(3) 0.0000(10) 0.0014(11) 0.0001(10)
O13 0.009(2) 0.009(2) 0.009(2) -0.0001(10) 0.0012(10) 0.0003(10)
O33 0.016(3) 0.016(3) 0.016(3) -0.0002(10) 0.0019(11) 0.0002(10)
O44 0.013(3) 0.012(3) 0.013(3) -0.0016(19) 0.0013(19) 0.0002(19)
O10 0.019(3) 0.019(3) 0.019(3) 0.0002(10) 0.0028(11) 0.0000(10)
O51 0.017(3) 0.017(3) 0.017(3) 0.0001(10) 0.0023(11) -0.0002(10)
O49 0.017(6) 0.008(6) 0.014(5) 0.000(4) 0.001(4) -0.001(5)
O50 0.010(5) 0.018(5) 0.015(5) 0.003(5) 0.001(4) 0.002(4)
O46 0.016(6) 0.022(7) 0.012(6) -0.001(5) -0.009(5) 0.002(5)
O4 0.016(3) 0.016(3) 0.016(3) 0.0003(10) 0.0023(11) -0.0004(10)
O55 0.025(8) 0.031(8) 0.025(7) -0.002(5) 0.000(5) -0.008(6)
O5W 0.038(9) 0.027(8) 0.030(8) -0.006(7) 0.010(6) -0.018(7)
O63 0.012(3) 0.011(3) 0.012(3) -0.0003(10) 0.0017(11) 0.0003(10)
O16 0.011(2) 0.011(2) 0.011(2) -0.0001(10) 0.0014(10) 0.0000(10)
O9W 0.037(10) 0.052(10) 0.042(9) 0.021(8) 0.014(7) 0.012(8)
O25 0.019(7) 0.030(8) 0.013(6) 0.002(5) 0.006(5) 0.013(6)
O34 0.012(6) 0.014(5) 0.029(6) 0.005(4) -0.001(5) -0.006(4)
O53 0.014(5) 0.018(5) 0.018(5) -0.006(4) 0.005(4) 0.001(4)
O3 0.031(6) 0.022(6) 0.038(7) 0.002(5) 0.021(5) 0.006(5)
O5 0.029(7) 0.018(6) 0.020(6) 0.002(5) 0.005(5) -0.001(5)
O8W 0.016(7) 0.039(8) 0.040(8) -0.021(7) 0.000(6) 0.006(6)
N18 0.016(6) 0.020(7) 0.017(6) 0.001(5) -0.003(4) -0.003(5)
N17 0.014(3) 0.014(3) 0.014(3) -0.0003(10) 0.0016(11) 0.0000(10)
O6W 0.015(7) 0.047(9) 0.046(10) -0.027(7) 0.001(6) 0.001(6)
O7W 0.021(7) 0.051(9) 0.052(9) -0.037(7) -0.004(6) 0.013(7)
N16 0.021(7) 0.020(6) 0.022(7) 0.002(5) 0.010(6) 0.000(5)
N8 0.016(3) 0.015(3) 0.015(3) -0.0003(10) 0.0018(11) 0.0003(10)
N9 0.014(3) 0.014(3) 0.014(3) 0.0000(10) 0.0019(11) 0.0000(10)
N15 0.019(6) 0.017(7) 0.011(6) -0.001(5) -0.004(4) 0.000(5)
N2 0.011(6) 0.013(6) 0.018(6) 0.003(5) 0.002(4) 0.006(5)
N14 0.015(5) 0.010(5) 0.023(7) -0.006(5) 0.003(5) 0.000(4)
N12 0.014(3) 0.014(3) 0.014(3) -0.0004(10) 0.0020(11) -0.0004(10)
N7 0.013(3) 0.012(3) 0.012(3) 0.0001(10) 0.0014(11) 0.0003(10)
N21 0.015(5) 0.011(6) 0.014(7) 0.000(5) 0.003(5) -0.004(4)
N13 0.017(5) 0.005(5) 0.017(7) -0.002(5) -0.001(5) -0.003(4)
C7 0.032(8) 0.046(9) 0.021(6) -0.006(6) -0.004(5) 0.020(7)
N1 0.021(6) 0.016(6) 0.018(6) 0.000(5) -0.005(5) 0.011(5)
N4 0.017(6) 0.027(7) 0.016(5) -0.005(5) -0.003(5) 0.001(5)
C1 0.020(7) 0.027(9) 0.031(9) -0.010(7) -0.002(6) 0.006(7)
C10 0.021(7) 0.020(7) 0.015(6) -0.001(6) -0.002(5) -0.002(6)
C3 0.017(5) 0.014(6) 0.012(8) -0.001(6) -0.001(5) -0.002(5)
C4 0.017(6) 0.008(6) 0.022(8) -0.001(6) 0.003(5) -0.003(4)
C2 0.013(6) 0.010(6) 0.012(6) 0.004(5) 0.000(5) 0.004(5)
C11 0.021(7) 0.028(7) 0.024(8) 0.010(6) 0.008(6) 0.003(5)
N11 0.018(4) 0.018(4) 0.018(4) 0.0003(10) 0.0026(11) 0.0003(10)
N5 0.032(7) 0.045(8) 0.019(5) -0.006(6) -0.004(5) 0.017(6)
O64 0.016(6) 0.086(8) 0.024(6) 0.016(6) 0.005(5) -0.009(6)
O11W 0.087(14) 0.071(13) 0.030(9) 0.004(8) 0.021(8) -0.027(10)
O4W 0.110(15) 0.036(9) 0.052(11) 0.017(8) 0.007(10) -0.025(9)
C6 0.025(7) 0.032(8) 0.025(8) -0.001(7) -0.001(6) -0.005(6)
C5 0.014(7) 0.020(8) 0.022(7) 0.003(6) 0.003(6) 0.006(6)
C8 0.020(5) 0.019(6) 0.028(8) -0.008(6) -0.002(5) 0.002(5)
N6 0.023(3) 0.023(3) 0.023(3) 0.0001(10) 0.0030(11) -0.0002(10)
C9 0.015(6) 0.017(6) 0.029(8) -0.002(6) 0.000(5) 0.001(4)
O1W 0.121(14) 0.042(8) 0.109(13) -0.021(9) 0.084(11) -0.017(9)
C12 0.025(8) 0.013(6) 0.030(8) -0.007(6) 0.003(7) -0.004(6)
O2W 0.13(2) 0.17(3) 0.087(19) 0.014(17) 0.039(16) 0.09(2)
O3WB 0.023(10) 0.042(10) 0.023(11) 0.003(9) 0.020(9) 0.005(9)
O12W 0.042(10) 0.051(10) 0.033(10) -0.012(8) 0.003(8) -0.015(9)
O10W 0.050(16) 0.18(3) 0.20(3) 0.12(2) 0.008(16) 0.010(16)
O13W 0.095(19) 0.13(2) 0.15(2) -0.055(18) -0.035(16) 0.067(17)
O14W 0.028(6) 0.027(6) 0.028(7) 0.001(2) 0.003(2) 0.000(2)
Cu5B 0.014(3) 0.030(4) 0.0114(17) 0.004(3) -0.0054(18) -0.013(2)
O3AA 0.20(3) 0.20(3) 0.10(2) 0.08(2) 0.11(2) 0.07(2)

loop_
_atom_type_symbol
_atom_type_description
_atom_type_scat_dispersion_real
_atom_type_scat_dispersion_imag
_atom_type_scat_source
C C 0.0033 0.0016 'International Tables Vol C Tables 4.2.6.8 and 6.1.1.4'
H H 0.0000 0.0000 'International Tables Vol C Tables 4.2.6.8 and 6.1.1.4'
As As 0.0499 2.0058 'International Tables Vol C Tables 4.2.6.8 and 6.1.1.4'
Cu Cu 0.3201 1.2651 'International Tables Vol C Tables 4.2.6.8 and 6.1.1.4'
N N 0.0061 0.0033 'International Tables Vol C Tables 4.2.6.8 and 6.1.1.4'
O O 0.0106 0.0060 'International Tables Vol C Tables 4.2.6.8 and 6.1.1.4'
P P 0.1023 0.0942 'International Tables Vol C Tables 4.2.6.8 and 6.1.1.4'
W W -0.8490 6.8722 'International Tables Vol C Tables 4.2.6.8 and 6.1.1.4'

loop_
_geom_angle_atom_site_label_1
_geom_angle_atom_site_label_2
_geom_angle_atom_site_label_3
_geom_angle
_geom_angle_site_symmetry_1
_geom_angle_site_symmetry_3
O55 W16 O48 103.6(6) . .
O55 W16 O53 100.7(6) . .
O48 W16 O53 89.8(5) . .
O55 W16 O58 102.1(6) . .
O48 W16 O58 84.7(5) . .
O53 W16 O58 157.1(5) . .
O55 W16 O59 101.1(5) . .
O48 W16 O59 155.3(5) . .
O53 W16 O59 87.2(5) . .
O58 W16 O59 88.7(5) . .
O55 W16 O56 170.7(5) . .
O48 W16 O56 83.6(5) . .
O53 W16 O56 73.1(4) . .
O58 W16 O56 84.3(4) . .
O59 W16 O56 72.1(4) . .
O38 W10 O27 101.9(5) . .
O38 W10 O48 98.3(5) . .
O27 W10 O48 87.1(5) . .
O38 W10 O37 101.6(5) . .
O27 W10 O37 156.5(5) . .
O48 W10 O37 88.9(5) . .
O38 W10 O28 98.6(5) . .
O27 W10 O28 88.9(5) . .
O48 W10 O28 163.0(5) . .
O37 W10 O28 88.2(5) . .
O38 W10 O40 172.9(5) . .
O27 W10 O40 85.2(4) . .
O48 W10 O40 81.4(5) . .
O37 W10 O40 71.4(4) . .
O28 W10 O40 81.9(4) . .
O54 W17 O53 101.4(5) . .
O54 W17 O47 102.4(6) . .
O53 W17 O47 156.1(5) . .
O54 W17 O39 102.9(5) . .
O53 W17 O39 90.2(5) . .
O47 W17 O39 85.8(5) . .
O54 W17 O52 101.2(6) . .
O53 W17 O52 87.4(5) . .
O47 W17 O52 86.7(5) . .
O39 W17 O52 155.7(5) . .
O54 W17 O56 171.6(5) . .
O53 W17 O56 73.4(4) . .
O47 W17 O56 82.8(5) . .
O39 W17 O56 83.9(4) . .
O52 W17 O56 72.3(4) . .
O17 W4 O28 98.9(5) . .
O17 W4 O6 97.1(5) . .
O28 W4 O6 163.4(5) . .
O17 W4 O21 102.8(5) . .
O28 W4 O21 86.5(5) . .
O6 W4 O21 85.5(5) . .
O17 W4 O18 100.3(5) . .
O28 W4 O18 91.4(5) . .
O6 W4 O18 90.2(5) . .
O21 W4 O18 156.9(5) . .
O17 W4 O13 174.5(5) . .
O28 W4 O13 82.9(4) . .
O6 W4 O13 81.6(4) . .
O21 W4 O13 82.5(4) . .
O18 W4 O13 74.3(4) . .
O51 W18 O49 101.4(5) . .
O51 W18 O50 101.9(5) . .
O49 W18 O50 85.5(5) . .
O51 W18 O59 100.5(5) . .
O49 W18 O59 158.0(5) . .
O50 W18 O59 88.7(5) . .
O51 W18 O52 101.0(5) . .
O49 W18 O52 89.4(5) . .
O50 W18 O52 157.1(5) . .
O59 W18 O52 87.7(5) . .
O51 W18 O56 171.9(5) . .
O49 W18 O56 84.6(4) . .
O50 W18 O56 83.9(5) . .
O59 W18 O56 73.7(4) . .
O52 W18 O56 73.4(4) . .
O57 W11 O43 103.6(5) . .
O57 W11 O29 94.8(5) . .
O43 W11 O29 90.7(5) . .
O57 W11 O37 95.6(5) . .
O43 W11 O37 160.5(5) . .
O29 W11 O37 90.4(5) . .
O57 W11 O39 97.3(5) . .
O43 W11 O39 86.4(5) . .
O29 W11 O39 167.9(5) . .
O37 W11 O39 88.4(5) . .
O57 W11 O40 169.9(5) . .
O43 W11 O40 86.4(5) . .
O29 W11 O40 84.6(5) . .
O37 W11 O40 74.3(4) . .
O39 W11 O40 83.5(5) . .
O24 W8 O62 101.6(6) . .
O24 W8 O8 98.8(6) . .
O62 W8 O8 88.6(5) . .
O24 W8 O9 101.3(6) . .
O62 W8 O9 156.9(5) . .
O8 W8 O9 91.4(5) . .
O24 W8 O31 95.1(5) . .
O62 W8 O31 87.8(5) . .
O8 W8 O31 166.1(5) . .
O9 W8 O31 86.7(5) . .
O24 W8 O11 174.5(5) . .
O62 W8 O11 83.8(4) . .
O8 W8 O11 82.4(5) . .
O9 W8 O11 73.3(4) . .
O31 W8 O11 83.9(4) . .
O46 W12 O47 98.1(6) . .
O46 W12 O45 102.3(5) . .
O47 W12 O45 90.0(5) . .
O46 W12 O43 100.3(5) . .
O47 W12 O43 86.2(5) . .
O45 W12 O43 157.4(5) . .
O46 W12 O32 97.4(5) . .
O47 W12 O32 163.9(5) . .
O45 W12 O32 91.0(5) . .
O43 W12 O32 86.7(5) . .
O46 W12 O42 176.8(5) . .
O47 W12 O42 82.4(5) . .
O45 W12 O42 74.5(4) . .
O43 W12 O42 82.9(4) . .
O32 W12 O42 82.4(4) . .
O26 W15 O27 101.9(5) . .
O26 W15 O58 98.9(6) . .
O27 W15 O58 87.0(5) . .
O26 W15 O36 100.8(5) . .
O27 W15 O36 157.2(5) . .
O58 W15 O36 90.4(5) . .
O26 W15 O30 98.6(6) . .
O27 W15 O30 86.2(5) . .
O58 W15 O30 162.2(5) . .
O36 W15 O30 89.6(5) . .
O26 W15 O41 173.8(5) . .
O27 W15 O41 84.1(4) . .
O58 W15 O41 82.6(4) . .
O36 W15 O41 73.1(4) . .
O30 W15 O41 80.4(4) . .
O23 W7 O10 100.3(6) . .
O23 W7 O22 99.6(5) . .
O10 W7 O22 91.3(5) . .
O23 W7 O62 104.6(5) . .
O10 W7 O62 87.6(5) . .
O22 W7 O62 155.5(5) . .
O23 W7 O33 96.4(6) . .
O10 W7 O33 163.0(5) . .
O22 W7 O33 88.9(5) . .
O62 W7 O33 85.3(5) . .
O23 W7 O12 172.3(5) . .
O10 W7 O12 82.2(5) . .
O22 W7 O12 73.0(4) . .
O62 W7 O12 82.6(4) . .
O33 W7 O12 81.6(4) . .
O25 W6 O32 99.0(5) . .
O25 W6 O22 99.6(5) . .
O32 W6 O22 89.4(5) . .
O25 W6 O15 96.9(5) . .
O32 W6 O15 163.9(5) . .
O22 W6 O15 89.8(5) . .
O25 W6 O20 102.1(5) . .
O32 W6 O20 89.0(5) . .
O22 W6 O20 158.2(5) . .
O15 W6 O20 85.7(5) . .
O25 W6 O12 173.2(5) . .
O32 W6 O12 82.1(4) . .
O22 W6 O12 73.7(5) . .
O15 W6 O12 82.3(4) . .
O20 W6 O12 84.6(4) . .
O44 W13 O33 100.1(5) . .
O44 W13 O35 102.0(5) . .
O33 W13 O35 91.3(5) . .
O44 W13 O45 101.3(5) . .
O33 W13 O45 90.2(5) . .
O35 W13 O45 156.0(5) . .
O44 W13 O49 96.8(5) . .
O33 W13 O49 163.2(5) . .
O35 W13 O49 85.0(5) . .
O45 W13 O49 86.7(5) . .
O44 W13 O42 174.7(5) . .
O33 W13 O42 82.6(5) . .
O35 W13 O42 82.4(4) . .
O45 W13 O42 74.0(4) . .
O49 W13 O42 80.6(4) . .
O34 W14 O31 99.2(5) . .
O34 W14 O35 102.9(5) . .
O31 W14 O35 89.2(5) . .
O34 W14 O36 98.7(5) . .
O31 W14 O36 91.2(5) . .
O35 W14 O36 158.0(5) . .
O34 W14 O50 94.6(5) . .
O31 W14 O50 165.7(5) . .
O35 W14 O50 84.4(5) . .
O36 W14 O50 90.0(5) . .
O34 W14 O41 171.9(5) . .
O31 W14 O41 84.8(4) . .
O35 W14 O41 84.0(4) . .
O36 W14 O41 74.1(4) . .
O50 W14 O41 81.8(4) . .
O1 W1 O7 102.1(6) . .
O1 W1 O6 102.4(6) . .
O7 W1 O6 85.5(5) . .
O1 W1 O60 100.6(6) . .
O7 W1 O60 157.3(5) . .
O6 W1 O60 89.9(5) . .
O1 W1 O2 99.5(6) . .
O7 W1 O2 89.7(5) . .
O6 W1 O2 158.1(5) . .
O60 W1 O2 86.3(5) . .
O1 W1 O16 171.0(5) . .
O7 W1 O16 83.7(4) . .
O6 W1 O16 84.7(4) . .
O60 W1 O16 73.8(4) . .
O2 W1 O16 73.5(4) . .
O3 W2 O2 99.7(6) . .
O3 W2 O8 103.7(6) . .
O2 W2 O8 90.0(5) . .
O3 W2 O10 101.8(6) . .
O2 W2 O10 158.5(5) . .
O8 W2 O10 84.2(5) . .
O3 W2 O4 99.3(6) . .
O2 W2 O4 88.2(5) . .
O8 W2 O4 156.9(5) . .
O10 W2 O4 89.1(5) . .
O3 W2 O16 171.1(5) . .
O2 W2 O16 74.4(5) . .
O8 W2 O16 83.2(5) . .
O10 W2 O16 84.3(5) . .
O4 W2 O16 74.1(4) . .
O61 W9 O21 100.2(5) . .
O61 W9 O30 96.2(5) . .
O21 W9 O30 89.4(5) . .
O61 W9 O9 101.3(5) . .
O21 W9 O9 158.5(5) . .
O30 W9 O9 89.6(5) . .
O61 W9 O7 97.9(5) . .
O21 W9 O7 86.1(5) . .
O30 W9 O7 165.7(5) . .
O9 W9 O7 89.8(5) . .
O61 W9 O11 175.3(5) . .
O21 W9 O11 84.5(4) . .
O30 W9 O11 84.3(5) . .
O9 W9 O11 74.0(5) . .
O7 W9 O11 81.8(4) . .
O5 W3 O4 99.9(5) . .
O5 W3 O60 101.2(6) . .
O4 W3 O60 88.0(5) . .
O5 W3 O15 100.5(6) . .
O4 W3 O15 89.9(5) . .
O60 W3 O15 158.2(5) . .
O5 W3 O14 102.5(6) . .
O4 W3 O14 157.5(5) . .
O60 W3 O14 88.7(5) . .
O15 W3 O14 85.0(5) . .
O5 W3 O16 172.3(5) . .
O4 W3 O16 74.2(4) . .
O60 W3 O16 73.8(4) . .
O15 W3 O16 84.7(4) . .
O14 W3 O16 83.5(4) . .
O19 W5 O20 102.9(6) . .
O19 W5 O14 99.8(6) . .
O20 W5 O14 88.6(5) . .
O19 W5 O18 97.2(6) . .
O20 W5 O18 159.7(5) . .
O14 W5 O18 90.8(5) . .
O19 W5 O29 98.6(5) . .
O20 W5 O29 87.8(5) . .
O14 W5 O29 161.6(5) . .
O18 W5 O29 86.4(5) . .
O19 W5 O13 171.2(5) . .
O20 W5 O13 85.5(4) . .
O14 W5 O13 82.8(4) . .
O18 W5 O13 74.3(4) . .
O29 W5 O13 78.9(4) . .
O57 Cu1 O63 174.7(5) . .
O57 Cu1 N8 87.0(6) . .
O63 Cu1 N8 90.0(5) . .
O57 Cu1 N14 94.4(5) . .
O63 Cu1 N14 88.5(5) . .
N8 Cu1 N14 178.5(6) . .
O57 Cu1 O9W 91.8(5) . .
O63 Cu1 O9W 92.4(5) . .
N8 Cu1 O9W 86.7(6) . .
N14 Cu1 O9W 93.5(6) . .
N9 Cu3 N11 176.7(6) . 2_646
N9 Cu3 O63 91.4(5) . .
N11 Cu3 O63 85.4(6) 2_646 .
N9 Cu3 O8W 93.0(6) . .
N11 Cu3 O8W 90.2(6) 2_646 .
O63 Cu3 O8W 175.3(5) . .
N9 Cu3 O11W 87.6(6) . .
N11 Cu3 O11W 93.1(6) 2_646 .
O63 Cu3 O11W 90.2(5) . .
O8W Cu3 O11W 91.7(6) . .
N1 Cu4 N4 173.9(7) . .
N1 Cu4 O64 85.8(6) . 2_546
N4 Cu4 O64 91.5(6) . 2_546
N1 Cu4 O61 88.9(6) . .
N4 Cu4 O61 93.7(6) . .
O64 Cu4 O61 174.8(5) 2_546 .
N12 Cu2 N13 170.7(6) . 1_565
N12 Cu2 O63 87.1(5) . 1_565
N13 Cu2 O63 89.2(5) 1_565 1_565
N12 Cu2 O51 90.2(6) . .
N13 Cu2 O51 92.0(5) 1_565 .
O63 Cu2 O51 170.5(5) 1_565 .
N12 Cu2 O5W 101.1(6) . .
N13 Cu2 O5W 88.0(6) 1_565 .
O63 Cu2 O5W 99.4(5) 1_565 .
O51 Cu2 O5W 90.0(5) . .
N17 Cu7 N16 168.6(7) 2_546 .
N17 Cu7 O1W 88.2(7) 2_546 .
N16 Cu7 O1W 87.7(7) . .
N17 Cu7 N18 94.5(6) 2_546 .
N16 Cu7 N18 94.6(6) . .
O1W Cu7 N18 148.6(8) . .
N17 Cu7 O38 85.2(5) 2_546 .
N16 Cu7 O38 85.4(6) . .
O1W Cu7 O38 103.8(7) . .
N18 Cu7 O38 107.6(5) . .
N2 Cu6 N7 162.4(6) 2_556 .
N2 Cu6 O64 84.8(6) 2_556 .
N7 Cu6 O64 86.6(6) . .
N2 Cu6 N21 93.6(6) 2_556 1_565
N7 Cu6 N21 95.5(6) . 1_565
O64 Cu6 N21 177.4(6) . 1_565
N2 Cu6 O34 97.1(5) 2_556 .
N7 Cu6 O34 97.5(5) . .
O64 Cu6 O34 85.4(6) . .
N21 Cu6 O34 92.7(5) 1_565 .
N15 Cu8 O7W 89.1(6) . .
N15 Cu8 O6W 90.1(6) . .
O7W Cu8 O6W 176.8(7) . .
N15 Cu8 N10 158.9(6) . .
O7W Cu8 N10 89.0(6) . .
O6W Cu8 N10 90.7(6) . .
N15 Cu8 O4W 101.8(6) . .
O7W Cu8 O4W 93.6(7) . .
O6W Cu8 O4W 89.6(7) . .
N10 Cu8 O4W 99.3(6) . .
O64 Cu5A N5 87.6(7) . 2_556
O64 Cu5A O3WB 166.9(9) . .
N5 Cu5A O3WB 91.3(9) 2_556 .
O64 Cu5A N6 87.2(6) . .
N5 Cu5A N6 164.4(7) 2_556 .
O3WB Cu5A N6 97.1(8) . .
O64 Cu5A O24 115.5(6) . .
N5 Cu5A O24 78.8(6) 2_556 .
O3WB Cu5A O24 77.0(8) . .
N6 Cu5A O24 90.3(6) . .
O64 Cu5A O14W 82.1(9) . .
N5 Cu5A O14W 100.4(10) 2_556 .
O3WB Cu5A O14W 85.3(11) . .
N6 Cu5A O14W 93.4(9) . .
O24 Cu5A O14W 162.2(9) . .
O42 P1 O41 112.6(6) . .
O42 P1 O40 111.0(7) . .
O41 P1 O40 110.4(7) . .
O42 P1 O56 108.6(7) . .
O41 P1 O56 107.0(7) . .
O40 P1 O56 107.0(7) . .
O11 P2 O12 110.7(7) . .
O11 P2 O13 111.1(6) . .
O12 P2 O13 111.3(6) . .
O11 P2 O16 107.3(7) . .
O12 P2 O16 107.6(6) . .
O13 P2 O16 108.7(6) . .
W5 O14 W3 150.7(7) . .
W3 O60 W1 121.8(6) . .
W2 O2 W1 121.3(6) . .
W3 O15 W6 151.5(6) . .
W1 O7 W9 151.2(7) . .
W4 O6 W1 151.5(6) . .
W2 O8 W8 152.5(7) . .
W9 O9 W8 121.7(6) . .
W8 O62 W7 148.3(7) . .
W6 O32 W12 163.0(6) . .
W4 O18 W5 120.4(6) . .
W9 O21 W4 152.4(7) . .
W4 O28 W10 162.6(7) . .
P2 O12 W6 128.1(6) . .
P2 O12 W7 127.0(6) . .
W6 O12 W7 90.6(4) . .
W5 O20 W6 149.6(6) . .
W11 O29 W5 159.8(7) . .
W11 O37 W10 121.9(6) . .
W16 O48 W10 152.4(7) . .
W17 O39 W11 150.2(7) . .
W17 O47 W12 151.2(7) . .
P1 O56 W18 124.7(6) . .
P1 O56 W17 124.7(6) . .
W18 O56 W17 90.7(4) . .
P1 O56 W16 125.5(6) . .
W18 O56 W16 91.1(4) . .
W17 O56 W16 89.5(4) . .
W18 O52 W17 123.5(6) . .
W18 O59 W16 123.1(6) . .
W15 O58 W16 150.8(7) . .
W14 O36 W15 122.1(6) . .
W9 O61 Cu4 161.6(7) . .
W8 O24 Cu5B 136.6(9) . .
W8 O24 Cu5A 147.6(7) . .
W11 O43 W12 151.0(6) . .
P1 O40 W11 128.0(7) . .
P1 O40 W10 126.8(7) . .
W11 O40 W10 92.1(4) . .
P1 O42 W12 127.6(6) . .
P1 O42 W13 127.5(6) . .
W12 O42 W13 90.2(4) . .
W12 O45 W13 121.0(6) . .
P2 O11 W9 127.3(7) . .
P2 O11 W8 127.1(7) . .
W9 O11 W8 91.0(4) . .
P1 O41 W14 126.9(6) . .
P1 O41 W15 129.0(6) . .
W14 O41 W15 90.5(4) . .
W10 O38 Cu7 144.4(7) . .
W11 O57 Cu1 137.4(7) . .
W9 O30 W15 162.9(7) . .
W14 O35 W13 154.9(7) . .
C9 N10 C8 106.0(16) . .
C9 N10 Cu8 124.6(13) . .
C8 N10 Cu8 127.6(13) . .
W7 O22 W6 122.7(6) . .
W10 O27 W15 150.0(7) . .
W14 O31 W8 159.6(7) . .
P2 O13 W5 126.0(6) . .
P2 O13 W4 127.9(6) . .
W5 O13 W4 90.9(4) . .
W13 O33 W7 161.1(7) . .
W7 O10 W2 152.2(7) . .
W18 O51 Cu2 152.1(7) . .
W18 O49 W13 150.8(7) . .
W18 O50 W14 151.4(7) . .
W3 O4 W2 121.7(6) . .
Cu1 O63 Cu2 116.9(6) . 1_545
Cu1 O63 Cu3 114.6(5) . .
Cu2 O63 Cu3 115.1(5) 1_545 .
P2 O16 W1 124.7(6) . .
P2 O16 W2 125.9(6) . .
W1 O16 W2 90.7(4) . .
P2 O16 W3 124.3(6) . .
W1 O16 W3 90.6(4) . .
W2 O16 W3 89.9(4) . .
W14 O34 Cu6 151.3(7) . .
W17 O53 W16 124.0(6) . .
C7 N18 C10 100.3(16) . .
C7 N18 Cu7 122.7(13) . .
C10 N18 Cu7 136.9(13) . .
C2 N17 C1 100.4(14) . .
C2 N17 Cu7 127.4(12) . 2_556
C1 N17 Cu7 132.1(13) . 2_556
C11 N16 C12 102.0(16) . 2_646
C11 N16 Cu7 131.4(14) . .
C12 N16 Cu7 126.6(13) 2_646 .
C8 N8 N9 105.7(15) . .
C8 N8 Cu1 133.1(13) . .
N9 N8 Cu1 119.3(11) . .
N8 N9 C9 107.4(14) . .
N8 N9 Cu3 119.8(11) . .
C9 N9 Cu3 132.5(13) . .
C5 N15 C6 102.7(16) . .
C5 N15 Cu8 123.0(13) . .
C6 N15 Cu8 131.1(13) . .
C2 N2 N1 105.6(15) . .
C2 N2 Cu6 128.2(12) . 2_546
N1 N2 Cu6 123.6(11) . 2_546
C3 N14 N13 103.1(14) . .
C3 N14 Cu1 137.0(12) . .
N13 N14 Cu1 120.0(11) . .
C12 N12 N11 104.8(15) . 2_656
C12 N12 Cu2 133.4(13) . .
N11 N12 Cu2 121.7(11) 2_656 .
C5 N7 N6 105.4(15) 3_677 .
C5 N7 Cu6 130.3(13) 3_677 .
N6 N7 Cu6 124.3(12) . .
C4 N21 C3 101.3(15) . .
C4 N21 Cu6 124.5(12) . 1_545
C3 N21 Cu6 134.0(13) . 1_545
C4 N13 N14 107.5(15) . .
C4 N13 Cu2 133.1(13) . 1_545
N14 N13 Cu2 119.2(11) . 1_545
N5 C7 N18 114.3(18) . .
N5 C7 H7 122.8 . .
N18 C7 H7 122.8 . .
C1 N1 N2 108.1(15) . .
C1 N1 Cu4 130.3(14) . .
N2 N1 Cu4 121.4(12) . .
C10 N4 N5 107.7(16) . .
C10 N4 Cu4 137.2(14) . .
N5 N4 Cu4 115.1(12) . .
N1 C1 N17 112.1(17) . .
N1 C1 H1 123.9 . .
N17 C1 H1 123.9 . .
N4 C10 N18 113.2(17) . .
N4 C10 H10 123.4 . .
N18 C10 H10 123.4 . .
N21 C3 N14 112.4(16) . .
N21 C3 H3 123.8 . .
N14 C3 H3 123.8 . .
N13 C4 N21 115.6(16) . .
N13 C4 H4 122.2 . .
N21 C4 H4 122.2 . .
N2 C2 N17 113.7(16) . .
N2 C2 H2 123.1 . .
N17 C2 H2 123.1 . .
N11 C11 N16 111.4(18) . .
N11 C11 H11 124.3 . .
N16 C11 H11 124.3 . .
C11 N11 N12 108.8(15) . 2_646
C11 N11 Cu3 128.5(13) . 2_656
N12 N11 Cu3 122.6(12) 2_646 2_656
C7 N5 N4 104.5(16) . .
C7 N5 Cu5A 129.1(14) . 2_546
N4 N5 Cu5A 126.0(13) . 2_546
C7 N5 Cu5B 127.1(15) . 2_546
N4 N5 Cu5B 121.8(13) . 2_546
Cu5A N5 Cu5B 16.7(4) 2_546 2_546
Cu5A O64 Cu4 118.2(7) . 2_556
Cu5B O64 Cu6 116.4(8) . .
Cu5A O64 Cu6 121.4(7) . .
Cu4 O64 Cu6 120.4(6) 2_556 .
N6 C6 N15 109.9(17) 3_677 .
N6 C6 H6 125.1 3_677 .
N15 C6 H6 125.1 . .
N7 C5 N15 113.5(18) 3_677 .
N7 C5 H5 123.3 3_677 .
N15 C5 H5 123.3 . .
N8 C8 N10 112.1(17) . .
N8 C8 H8 123.9 . .
N10 C8 H8 123.9 . .
N7 N6 C6 108.5(15) . 3_677
N7 N6 Cu5B 117.0(13) . .
C6 N6 Cu5B 134.3(14) 3_677 .
N7 N6 Cu5A 119.4(12) . .
C6 N6 Cu5A 130.3(13) 3_677 .
N10 C9 N9 108.8(16) . .
N10 C9 H9 125.6 . .
N9 C9 H9 125.6 . .
N12 C12 N16 112.8(17) . 2_656
N12 C12 H12 123.6 . .
N16 C12 H12 123.6 2_656 .
O64 Cu5B O24 142.5(10) . .
O64 Cu5B N6 90.3(9) . .
O24 Cu5B N6 105.7(9) . .
O64 Cu5B N5 86.4(9) . 2_556
O24 Cu5B N5 87.4(9) . 2_556
N6 Cu5B N5 161.9(9) . 2_556
O64 Cu5B O3WA 110.1(12) . .
O24 Cu5B O3WA 105.4(13) . .
N6 Cu5B O3WA 83.7(12) . .
N5 Cu5B O3WA 80.7(12) 2_556 .

loop_
_geom_bond_atom_site_label_1
_geom_bond_atom_site_label_2
_geom_bond_distance
_geom_bond_site_symmetry_2
W16 O55 1.714(13) .
W16 O48 1.891(12) .
W16 O53 1.909(12) .
W16 O58 1.923(12) .
W16 O59 1.934(11) .
W16 O56 2.387(11) .
W10 O38 1.704(12) .
W10 O27 1.879(11) .
W10 O48 1.904(12) .
W10 O37 1.912(12) .
W10 O28 1.938(11) .
W10 O40 2.377(11) .
W17 O54 1.692(12) .
W17 O53 1.894(12) .
W17 O47 1.902(12) .
W17 O39 1.907(12) .
W17 O52 1.910(12) .
W17 O56 2.384(12) .
W4 O17 1.708(11) .
W4 O28 1.879(11) .
W4 O6 1.900(12) .
W4 O21 1.912(11) .
W4 O18 1.916(11) .
W4 O13 2.342(11) .
W18 O51 1.740(12) .
W18 O49 1.878(11) .
W18 O50 1.885(11) .
W18 O59 1.902(11) .
W18 O52 1.906(12) .
W18 O56 2.341(11) .
W11 O57 1.754(12) .
W11 O43 1.838(11) .
W11 O29 1.875(11) .
W11 O37 1.906(11) .
W11 O39 1.910(11) .
W11 O40 2.256(11) .
W8 O24 1.680(12) .
W8 O62 1.862(12) .
W8 O8 1.879(12) .
W8 O9 1.913(12) .
W8 O31 1.962(11) .
W8 O11 2.338(11) .
W12 O46 1.716(11) .
W12 O47 1.910(12) .
W12 O45 1.916(11) .
W12 O43 1.933(11) .
W12 O32 1.947(11) .
W12 O42 2.348(11) .
W15 O26 1.689(12) .
W15 O27 1.891(11) .
W15 O58 1.900(12) .
W15 O36 1.904(11) .
W15 O30 1.926(12) .
W15 O41 2.358(11) .
W7 O23 1.682(12) .
W7 O10 1.877(12) .
W7 O22 1.894(12) .
W7 O62 1.907(12) .
W7 O33 1.930(12) .
W7 O12 2.371(11) .
W6 O25 1.711(12) .
W6 O32 1.860(11) .
W6 O22 1.913(12) .
W6 O15 1.921(12) .
W6 O20 1.926(11) .
W6 O12 2.330(11) .
W13 O44 1.703(11) .
W13 O33 1.863(12) .
W13 O35 1.880(11) .
W13 O45 1.921(11) .
W13 O49 1.964(12) .
W13 O42 2.364(11) .
W14 O34 1.691(12) .
W14 O31 1.855(11) .
W14 O35 1.873(11) .
W14 O36 1.897(11) .
W14 O50 1.947(11) .
W14 O41 2.323(11) .
W1 O1 1.692(13) .
W1 O7 1.888(12) .
W1 O6 1.920(12) .
W1 O60 1.938(12) .
W1 O2 1.944(12) .
W1 O16 2.336(11) .
W2 O3 1.664(12) .
W2 O2 1.876(12) .
W2 O8 1.876(12) .
W2 O10 1.909(12) .
W2 O4 1.926(12) .
W2 O16 2.344(11) .
W9 O61 1.709(12) .
W9 O21 1.867(11) .
W9 O30 1.874(12) .
W9 O9 1.892(12) .
W9 O7 1.918(12) .
W9 O11 2.322(11) .
W3 O5 1.682(12) .
W3 O4 1.886(12) .
W3 O60 1.887(12) .
W3 O15 1.909(12) .
W3 O14 1.936(12) .
W3 O16 2.368(11) .
W5 O19 1.700(12) .
W5 O20 1.858(11) .
W5 O14 1.864(12) .
W5 O18 1.926(11) .
W5 O29 1.934(11) .
W5 O13 2.335(11) .
Cu1 O57 1.934(12) .
Cu1 O63 1.951(11) .
Cu1 N8 2.006(15) .
Cu1 N14 2.026(15) .
Cu1 O9W 2.377(14) .
Cu3 N9 1.941(14) .
Cu3 N11 1.942(15) 2_646
Cu3 O63 2.028(12) .
Cu3 O8W 2.030(13) .
Cu3 O11W 2.398(15) .
Cu4 N1 1.928(15) .
Cu4 N4 1.965(16) .
Cu4 O64 1.966(14) 2_546
Cu4 O61 1.993(12) .
Cu2 N12 1.930(15) .
Cu2 N13 1.962(15) 1_565
Cu2 O63 2.015(11) 1_565
Cu2 O51 2.020(12) .
Cu2 O5W 2.309(13) .
Cu7 N17 1.927(15) 2_546
Cu7 N16 1.929(15) .
Cu7 O1W 2.007(17) .
Cu7 N18 2.053(15) .
Cu7 O38 2.267(12) .
Cu6 N2 1.926(15) 2_556
Cu6 N7 1.953(14) .
Cu6 O64 2.026(14) .
Cu6 N21 2.063(15) 1_565
Cu6 O34 2.288(12) .
Cu8 N15 1.978(14) .
Cu8 O7W 1.992(14) .
Cu8 O6W 2.009(13) .
Cu8 N10 2.014(14) .
Cu8 O4W 2.237(15) .
Cu5A O64 1.947(14) .
Cu5A N5 1.969(17) 2_556
Cu5A O3WB 2.01(2) .
Cu5A N6 2.044(17) .
Cu5A O24 2.335(13) .
Cu5A O14W 2.37(3) .
P1 O42 1.521(12) .
P1 O41 1.537(12) .
P1 O40 1.556(12) .
P1 O56 1.561(12) .
P2 O11 1.527(12) .
P2 O12 1.543(12) .
P2 O13 1.552(11) .
P2 O16 1.560(12) .
O24 Cu5B 1.924(19) .
N10 C9 1.33(2) .
N10 C8 1.34(2) .
N18 C7 1.35(2) .
N18 C10 1.36(2) .
N17 C2 1.38(2) .
N17 C1 1.39(2) .
N16 C11 1.34(2) .
N16 C12 1.37(2) 2_646
N8 C8 1.34(2) .
N8 N9 1.355(19) .
N9 C9 1.39(2) .
N15 C5 1.33(2) .
N15 C6 1.37(2) .
N2 C2 1.30(2) .
N2 N1 1.38(2) .
N14 C3 1.36(2) .
N14 N13 1.406(19) .
N12 C12 1.33(2) .
N12 N11 1.339(19) 2_656
N7 C5 1.33(2) 3_677
N7 N6 1.33(2) .
N21 C4 1.35(2) .
N21 C3 1.36(2) .
N13 C4 1.25(2) .
C7 N5 1.32(2) .
C7 H7 0.9300 .
N1 C1 1.29(2) .
N4 C10 1.29(2) .
N4 N5 1.36(2) .
C1 H1 0.9300 .
C10 H10 0.9300 .
C3 H3 0.9300 .
C4 H4 0.9300 .
C2 H2 0.9300 .
C11 N11 1.32(2) .
C11 H11 0.9300 .
N5 Cu5B 2.05(2) 2_546
O64 Cu5B 1.91(2) .
C6 N6 1.34(2) 3_677
C6 H6 0.9300 .
C5 H5 0.9300 .
C8 H8 0.9300 .
N6 Cu5B 1.98(2) .
C9 H9 0.9300 .
C12 H12 0.9300 .
Cu5B O3WA 2.32(4) .
O6AA O0BA 1.34(6) .

loop_
_geom_torsion_atom_site_label_1
_geom_torsion_atom_site_label_2
_geom_torsion_atom_site_label_3
_geom_torsion_atom_site_label_4
_geom_torsion
_geom_torsion_site_symmetry_1
_geom_torsion_site_symmetry_4
O19 W5 O14 W3 129.1(14) . .
O20 W5 O14 W3 26.3(14) . .
O18 W5 O14 W3 -133.4(14) . .
O29 W5 O14 W3 -52(2) . .
O13 W5 O14 W3 -59.3(13) . .
O5 W3 O60 W1 173.3(7) . .
O4 W3 O60 W1 73.6(7) . .
O15 W3 O60 W1 -11.1(18) . .
O14 W3 O60 W1 -84.1(7) . .
O16 W3 O60 W1 -0.5(6) . .
O3 W2 O2 W1 -172.2(7) . .
O8 W2 O2 W1 83.9(7) . .
O10 W2 O2 W1 9.9(18) . .
O4 W2 O2 W1 -73.1(7) . .
O16 W2 O2 W1 1.0(6) . .
O1 W1 O7 W9 -130.2(14) . .
O6 W1 O7 W9 -28.5(14) . .
O60 W1 O7 W9 50(2) . .
O2 W1 O7 W9 130.1(14) . .
O16 W1 O7 W9 56.7(14) . .
O17 W4 O6 W1 -129.1(14) . .
O28 W4 O6 W1 35(3) . .
O21 W4 O6 W1 -26.8(14) . .
O18 W4 O6 W1 130.5(14) . .
O13 W4 O6 W1 56.4(14) . .
O3 W2 O8 W8 128.1(15) . .
O2 W2 O8 W8 -131.9(15) . .
O10 W2 O8 W8 27.4(15) . .
O4 W2 O8 W8 -46(2) . .
O16 W2 O8 W8 -57.6(15) . .
O24 W8 O8 W2 -127.4(15) . .
O62 W8 O8 W2 -26.0(15) . .
O9 W8 O8 W2 130.9(15) . .
O31 W8 O8 W2 49(3) . .
O11 W8 O8 W2 58.0(15) . .
O61 W9 O9 W8 -178.9(7) . .
O21 W9 O9 W8 4.5(18) . .
O30 W9 O9 W8 -82.7(7) . .
O7 W9 O9 W8 83.1(7) . .
O11 W9 O9 W8 1.5(6) . .
O24 W8 O62 W7 117.3(13) . .
O8 W8 O62 W7 18.6(13) . .
O9 W8 O62 W7 -71.7(19) . .
O31 W8 O62 W7 -147.9(13) . .
O11 W8 O62 W7 -63.8(12) . .
O25 W6 O32 W12 104(2) . .
O22 W6 O32 W12 -156(2) . .
O15 W6 O32 W12 -69(3) . .
O20 W6 O32 W12 2(2) . .
O12 W6 O32 W12 -83(2) . .
O61 W9 O21 W4 -123.8(14) . .
O30 W9 O21 W4 140.0(14) . .
O9 W9 O21 W4 53(2) . .
O7 W9 O21 W4 -26.4(14) . .
O11 W9 O21 W4 55.7(14) . .
O17 W4 O28 W10 103(2) . .
O6 W4 O28 W10 -61(3) . .
O21 W4 O28 W10 1(2) . .
O18 W4 O28 W10 -156(2) . .
O13 W4 O28 W10 -82(2) . .
O11 P2 O12 W6 -178.0(7) . .
O13 P2 O12 W6 -53.9(10) . .
O16 P2 O12 W6 65.0(9) . .
O11 P2 O12 W7 54.7(9) . .
O13 P2 O12 W7 178.7(7) . .
O16 P2 O12 W7 -62.3(9) . .
O19 W5 O20 W6 -127.5(13) . .
O14 W5 O20 W6 -27.8(13) . .
O18 W5 O20 W6 61(2) . .
O29 W5 O20 W6 134.1(13) . .
O13 W5 O20 W6 55.1(12) . .
O57 W11 O29 W5 102(2) . .
O43 W11 O29 W5 -2(2) . .
O37 W11 O29 W5 -162(2) . .
O39 W11 O29 W5 -78(3) . .
O40 W11 O29 W5 -88(2) . .
O55 W16 O48 W10 -127.7(15) . .
O53 W16 O48 W10 131.3(15) . .
O58 W16 O48 W10 -26.5(15) . .
O59 W16 O48 W10 49(2) . .
O56 W16 O48 W10 58.3(15) . .
O42 P1 O56 W18 -59.3(9) . .
O41 P1 O56 W18 62.5(9) . .
O40 P1 O56 W18 -179.2(7) . .
O42 P1 O56 W17 60.5(9) . .
O41 P1 O56 W17 -177.7(7) . .
O40 P1 O56 W17 -59.4(9) . .
O42 P1 O56 W16 179.2(7) . .
O41 P1 O56 W16 -59.0(9) . .
O40 P1 O56 W16 59.3(9) . .
O34 W14 O36 W15 179.9(7) . .
O31 W14 O36 W15 -80.6(7) . .
O35 W14 O36 W15 10.2(18) . .
O50 W14 O36 W15 85.2(7) . .
O41 W14 O36 W15 3.7(6) . .
O21 W9 O61 Cu4 -82(2) . .
O30 W9 O61 Cu4 8(2) . .
O9 W9 O61 Cu4 99(2) . .
O7 W9 O61 Cu4 -170(2) . .
O62 W8 O24 Cu5B 70.2(13) . .
O8 W8 O24 Cu5B 160.6(12) . .
O9 W8 O24 Cu5B -106.2(13) . .
O31 W8 O24 Cu5B -18.5(13) . .
O62 W8 O24 Cu5A 65.5(14) . .
O8 W8 O24 Cu5A 155.9(13) . .
O9 W8 O24 Cu5A -110.9(13) . .
O31 W8 O24 Cu5A -23.2(14) . .
O57 W11 O43 W12 128.4(13) . .
O29 W11 O43 W12 -136.5(13) . .
O37 W11 O43 W12 -43(2) . .
O39 W11 O43 W12 31.7(13) . .
O40 W11 O43 W12 -52.0(13) . .
O42 P1 O40 W11 -52.5(10) . .
O41 P1 O40 W11 -178.0(7) . .
O56 P1 O40 W11 65.8(10) . .
O42 P1 O40 W10 177.5(7) . .
O41 P1 O40 W10 51.9(10) . .
O56 P1 O40 W10 -64.3(9) . .
O41 P1 O42 W12 179.7(7) . .
O40 P1 O42 W12 55.4(10) . .
O56 P1 O42 W12 -61.9(9) . .
O41 P1 O42 W13 -53.5(10) . .
O40 P1 O42 W13 -177.8(7) . .
O56 P1 O42 W13 64.8(9) . .
O12 P2 O11 W9 177.9(7) . .
O13 P2 O11 W9 53.7(10) . .
O16 P2 O11 W9 -64.9(9) . .
O12 P2 O11 W8 -55.0(10) . .
O13 P2 O11 W8 -179.2(7) . .
O16 P2 O11 W8 62.1(9) . .
O42 P1 O41 W14 52.9(10) . .
O40 P1 O41 W14 177.6(7) . .
O56 P1 O41 W14 -66.4(9) . .
O42 P1 O41 W15 -178.5(7) . .
O40 P1 O41 W15 -53.8(10) . .
O56 P1 O41 W15 62.3(9) . .
O27 W10 O38 Cu7 -14.2(12) . .
O48 W10 O38 Cu7 -103.0(11) . .
O37 W10 O38 Cu7 166.4(11) . .
O28 W10 O38 Cu7 76.5(12) . .
O43 W11 O57 Cu1 -157.6(9) . .
O29 W11 O57 Cu1 110.5(10) . .
O37 W11 O57 Cu1 19.6(10) . .
O39 W11 O57 Cu1 -69.5(10) . .
O40 W11 O57 Cu1 25(4) . .
O61 W9 O30 W15 -100(2) . .
O21 W9 O30 W15 0(2) . .
O9 W9 O30 W15 159(2) . .
O7 W9 O30 W15 71(3) . .
O11 W9 O30 W15 85(2) . .
O34 W14 O35 W13 -120.7(15) . .
O31 W14 O35 W13 140.0(16) . .
O36 W14 O35 W13 49(2) . .
O50 W14 O35 W13 -27.2(16) . .
O41 W14 O35 W13 55.1(15) . .
O44 W13 O35 W14 122.1(16) . .
O33 W13 O35 W14 -137.3(16) . .
O45 W13 O35 W14 -44(2) . .
O49 W13 O35 W14 26.3(15) . .
O42 W13 O35 W14 -54.9(15) . .
O23 W7 O22 W6 -175.5(7) . .
O10 W7 O22 W6 83.8(7) . .
O62 W7 O22 W6 -3.2(17) . .
O33 W7 O22 W6 -79.2(7) . .
O12 W7 O22 W6 2.3(6) . .
O38 W10 O27 W15 -123.1(13) . .
O48 W10 O27 W15 -25.2(13) . .
O37 W10 O27 W15 55(2) . .
O28 W10 O27 W15 138.3(13) . .
O40 W10 O27 W15 56.4(13) . .
O26 W15 O27 W10 125.0(13) . .
O58 W15 O27 W10 26.5(13) . .
O36 W15 O27 W10 -57(2) . .
O30 W15 O27 W10 -137.1(13) . .
O41 W15 O27 W10 -56.4(13) . .
O34 W14 O31 W8 -113.7(19) . .
O35 W14 O31 W8 -10.7(19) . .
O36 W14 O31 W8 147.3(19) . .
O50 W14 O31 W8 53(3) . .
O41 W14 O31 W8 73.4(19) . .
O11 P2 O13 W5 178.6(7) . .
O12 P2 O13 W5 54.8(9) . .
O16 P2 O13 W5 -63.5(9) . .
O11 P2 O13 W4 -55.1(9) . .
O12 P2 O13 W4 -178.9(7) . .
O16 P2 O13 W4 62.7(9) . .
O44 W13 O33 W7 98(2) . .
O35 W13 O33 W7 -4(2) . .
O45 W13 O33 W7 -160(2) . .
O49 W13 O33 W7 -81(3) . .
O42 W13 O33 W7 -87(2) . .
O23 W7 O10 W2 131.5(15) . .
O22 W7 O10 W2 -128.5(15) . .
O62 W7 O10 W2 27.1(15) . .
O33 W7 O10 W2 -38(3) . .
O12 W7 O10 W2 -55.8(15) . .
O49 W18 O51 Cu2 12.2(16) . .
O50 W18 O51 Cu2 99.9(15) . .
O59 W18 O51 Cu2 -169.2(14) . .
O52 W18 O51 Cu2 -79.5(15) . .
O51 W18 O49 W13 128.2(13) . .
O50 W18 O49 W13 27.0(13) . .
O59 W18 O49 W13 -48(2) . .
O52 W18 O49 W13 -130.6(13) . .
O56 W18 O49 W13 -57.2(13) . .
O51 W18 O50 W14 -131.4(14) . .
O49 W18 O50 W14 -30.7(14) . .
O59 W18 O50 W14 128.1(14) . .
O52 W18 O50 W14 47(2) . .
O56 W18 O50 W14 54.3(14) . .
O5 W3 O4 W2 -172.8(7) . .
O60 W3 O4 W2 -71.7(7) . .
O15 W3 O4 W2 86.6(7) . .
O14 W3 O4 W2 10.2(17) . .
O16 W3 O4 W2 2.0(6) . .
O11 P2 O16 W1 61.6(9) . .
O12 P2 O16 W1 -179.3(7) . .
O13 P2 O16 W1 -58.6(9) . .
O11 P2 O16 W2 -59.8(9) . .
O12 P2 O16 W2 59.3(9) . .
O13 P2 O16 W2 180.0(7) . .
O11 P2 O16 W3 -179.3(7) . .
O12 P2 O16 W3 -60.2(9) . .
O13 P2 O16 W3 60.5(9) . .
O31 W14 O34 Cu6 68.7(14) . .
O35 W14 O34 Cu6 -22.6(15) . .
O36 W14 O34 Cu6 161.4(13) . .
O50 W14 O34 Cu6 -107.9(14) . .
O54 W17 O53 W16 -173.0(7) . .
O47 W17 O53 W16 3.7(17) . .
O39 W17 O53 W16 83.8(7) . .
O52 W17 O53 W16 -72.1(7) . .
O56 W17 O53 W16 0.3(6) . .
C8 N8 N9 C9 0.1(19) . .
Cu1 N8 N9 C9 -166.1(12) . .
C8 N8 N9 Cu3 -175.2(12) . .
Cu1 N8 N9 Cu3 18.6(16) . .
C3 N14 N13 C4 0.5(18) . .
Cu1 N14 N13 C4 -178.5(12) . .
C3 N14 N13 Cu2 -175.8(11) . 1_545
Cu1 N14 N13 Cu2 5.2(17) . 1_545
C10 N18 C7 N5 0(2) . .
Cu7 N18 C7 N5 -178.5(14) . .
C2 N2 N1 C1 -1(2) . .
Cu6 N2 N1 C1 162.2(13) 2_546 .
C2 N2 N1 Cu4 -175.5(12) . .
Cu6 N2 N1 Cu4 -12.6(19) 2_546 .
N2 N1 C1 N17 2(2) . .
Cu4 N1 C1 N17 176.1(12) . .
C2 N17 C1 N1 -2(2) . .
Cu7 N17 C1 N1 -178.9(13) 2_556 .
N5 N4 C10 N18 -1(2) . .
Cu4 N4 C10 N18 176.6(14) . .
C7 N18 C10 N4 1(2) . .
Cu7 N18 C10 N4 178.9(13) . .
C4 N21 C3 N14 1.2(19) . .
Cu6 N21 C3 N14 177.1(12) 1_545 .
N13 N14 C3 N21 -1.1(19) . .
Cu1 N14 C3 N21 177.6(13) . .
N14 N13 C4 N21 0(2) . .
Cu2 N13 C4 N21 175.9(12) 1_545 .
C3 N21 C4 N13 -1(2) . .
Cu6 N21 C4 N13 -177.3(12) 1_545 .
N1 N2 C2 N17 -1(2) . .
Cu6 N2 C2 N17 -162.7(12) 2_546 .
C1 N17 C2 N2 2(2) . .
Cu7 N17 C2 N2 178.7(12) 2_556 .
C12 N16 C11 N11 1(2) 2_646 .
Cu7 N16 C11 N11 179.5(13) . .
N16 C11 N11 N12 -3(2) . 2_646
N16 C11 N11 Cu3 174.1(12) . 2_656
N18 C7 N5 N4 -1(2) . .
N18 C7 N5 Cu5A -173.2(14) . 2_546
N18 C7 N5 Cu5B -152.0(15) . 2_546
C10 N4 N5 C7 1(2) . .
Cu4 N4 N5 C7 -177.3(14) . .
C10 N4 N5 Cu5A 174.0(14) . 2_546
Cu4 N4 N5 Cu5A -4(2) . 2_546
C10 N4 N5 Cu5B 154.5(14) . 2_546
Cu4 N4 N5 Cu5B -24.0(19) . 2_546
C5 N15 C6 N6 2(2) . 3_677
Cu8 N15 C6 N6 -157.7(13) . 3_677
C6 N15 C5 N7 -2(2) . 3_677
Cu8 N15 C5 N7 159.8(12) . 3_677
N9 N8 C8 N10 0(2) . .
Cu1 N8 C8 N10 163.9(12) . .
C9 N10 C8 N8 -1(2) . .
Cu8 N10 C8 N8 -165.9(12) . .
C5 N7 N6 C6 -0.1(19) 3_677 3_677
Cu6 N7 N6 C6 -178.7(12) . 3_677
C5 N7 N6 Cu5B -175.1(12) 3_677 .
Cu6 N7 N6 Cu5B 6.2(18) . .
C5 N7 N6 Cu5A 166.1(12) 3_677 .
Cu6 N7 N6 Cu5A -12.6(18) . .
C8 N10 C9 N9 1(2) . .
Cu8 N10 C9 N9 166.5(11) . .
N8 N9 C9 N10 -1(2) . .
Cu3 N9 C9 N10 173.8(12) . .
N11 N12 C12 N16 -4(2) 2_656 2_656
Cu2 N12 C12 N16 173.3(12) . 2_656
